data_2106610
loop_
_publ_author_name
'Valkonen, J.'
'Leskelae, M.'

_publ_section_title
;
 Scandium hydrogenselenite
;
_journal_name_full 'Acta Crystallographica B (24,1968-38,1982)'
_journal_page_first 1323
_journal_page_last 1326
_journal_volume 34
_journal_year 1978
_chemical_formula_sum 'H3 O9 Sc Se3'
_chemical_name_systematic 'Sc (H Se O3)3'
_space_group_IT_number 9
_symmetry_space_group_name_Hall 'C -2yc'
_symmetry_space_group_name_H-M 'C 1 c 1'
_cell_angle_alpha 90
_cell_angle_beta 97.59
_cell_angle_gamma 90
_cell_formula_units_Z 4
_cell_length_a 11.13
_cell_length_b 9.506
_cell_length_c 7.598
_cell_volume 796.839
_citation_journal_id_ASTM ACBCAR
_cod_data_source_file Valkonen_ACBCAR_1978_442.cif
_cod_data_source_block H3O9Sc1Se3
_cod_original_cell_volume 796.8388
_cod_original_formula_sum 'H3 O9 Sc1 Se3'
_cod_database_code 2106610

loop_
_symmetry_equiv_pos_as_xyz
x,y,z
x,-y,z+1/2
x+1/2,y+1/2,z
x+1/2,-y+1/2,z+1/2

loop_
_atom_site_label
_atom_site_type_symbol
_atom_site_fract_x
_atom_site_fract_y
_atom_site_fract_z
_atom_site_occupancy
_atom_site_U_iso_or_equiv
Se3 Se+4 0.8644 0.5548 0.2845 1 0.0
O9 O-2 0.8561 0.6363 0.4949 1 0.0
O5 O-2 0.0541 0.9382 0.1163 1 0.0
Se2 Se+4 0.0335 0.111 0.0664 1 0.0
O7 O-2 0.9765 0.4469 0.3551 1 0.0
O4 O-2 0.1008 0.1905 0.2521 1 0.0
O2 O-2 0.8632 0.8557 0.823 1 0.0
O8 O-2 0.9325 0.6832 0.1883 1 0.0
O1 O-2 0.6782 0.8174 0.5828 1 0.0
O6 O-2 0.1508 0.1388 0.9366 1 0.0
Sc1 Sc+3 0.0052 0.2502 0.4699 1 0.0
Se1 Se+4 0.7209 0.9039 0.777 1 0.0
O3 O-2 0.7493 0.0724 0.6919 1 0.0
